data_4320553
loop_
_publ_author_name
'Marta Feliz'
'Juan M. Garriga'
'Rosa Llusar'
'Santiago Uriel'
'Mark G. Humphrey'
'Nigel T. Lucas'
'Marek Samoc'
'Barry Luther-Davies'

_publ_contact_author
;
Dr. Rosa Llusar
Departament de Ci\'encies Experimentals, 
Universitat Jaume I 
Campus de Riu Sec
Box 224, Castell\'o, 
Spain
;
_publ_contact_author_email llusar@exp.uji.es
_publ_contact_author_fax '+34 964 728066'
_publ_contact_author_phone '+34 964 728086'
_publ_section_title
;
 Synthesis, Structure, and Optical-Limiting Properties of Heterobimetallic
 [M3CuS4] Cuboidal Clusters (M = Mo or W) with Terminal Phosphine Ligands
;
_journal_name_full 'Inorganic Chemistry'
_journal_page_first 6132
_journal_page_last 6138
_journal_paper_doi 10.1021/ic010098y
_journal_volume 40
_journal_year 2001
_chemical_formula_sum 'C18 H48 Cl4 Cu F6 Mo3 P7 S4'
_chemical_formula_weight 1216.75
_chemical_name_systematic
;
 ?
;
_space_group_IT_number 14
_symmetry_cell_setting monoclinic
_symmetry_space_group_name_Hall '-P 2yn'
_symmetry_space_group_name_H-M 'P 1 21/n 1'
_atom_sites_solution_hydrogens geom
_atom_sites_solution_primary direct
_atom_sites_solution_secondary difmap
_audit_creation_method SHELXL-97
_cell_angle_alpha 90.00
_cell_angle_beta 90.0360(10)
_cell_angle_gamma 90.00
_cell_formula_units_Z 4
_cell_length_a 12.5998(5)
_cell_length_b 15.7947(6)
_cell_length_c 21.3968(9)
_cell_measurement_temperature 293(2)
_cell_volume 4258.2(3)
_computing_cell_refinement 'Bruker SMART'
_computing_data_collection 'Bruker SMART'
_computing_data_reduction 'Bruker SHELXTL'
_computing_molecular_graphics 'Bruker SHELXTL'
_computing_publication_material 'Bruker SHELXTL'
_computing_structure_refinement 'SHELXL-97 (Sheldrick, 1997)'
_computing_structure_solution 'SHELXS-97 (Sheldrick, 1990)'
_diffrn_ambient_temperature 293(2)
_diffrn_measured_fraction_theta_full 0.999
_diffrn_measured_fraction_theta_max 0.999
_diffrn_measurement_device_type 'CCD area detector'
_diffrn_measurement_method 'phi and omega scans'
_diffrn_radiation_monochromator graphite
_diffrn_radiation_source 'fine-focus sealed tube'
_diffrn_radiation_type MoK\a
_diffrn_radiation_wavelength 0.71073
_diffrn_reflns_av_R_equivalents 0.0450
_diffrn_reflns_av_sigmaI/netI 0.0504
_diffrn_reflns_limit_h_max 14
_diffrn_reflns_limit_h_min -11
_diffrn_reflns_limit_k_max 17
_diffrn_reflns_limit_k_min -18
_diffrn_reflns_limit_l_max 21
_diffrn_reflns_limit_l_min -25
_diffrn_reflns_number 23260
_diffrn_reflns_theta_full 24.73
_diffrn_reflns_theta_max 24.73
_diffrn_reflns_theta_min 1.60
_exptl_absorpt_coefficient_mu 2.108
_exptl_absorpt_correction_T_max 0.9703
_exptl_absorpt_correction_T_min 0.7043
_exptl_absorpt_correction_type 'Bruker SADABS'
_exptl_crystal_colour 'Dark Red'
_exptl_crystal_density_diffrn 1.898
_exptl_crystal_density_method 'not measured'
_exptl_crystal_description Prism
_exptl_crystal_F_000 2408
_exptl_crystal_size_max 0.23
_exptl_crystal_size_mid 0.10
_exptl_crystal_size_min 0.07
_refine_diff_density_max 1.727
_refine_diff_density_min -1.007
_refine_diff_density_rms 0.110
_refine_ls_extinction_method none
_refine_ls_goodness_of_fit_ref 0.947
_refine_ls_hydrogen_treatment mixed
_refine_ls_matrix_type full
_refine_ls_number_parameters 388
_refine_ls_number_reflns 7268
_refine_ls_number_restraints 0
_refine_ls_restrained_S_all 0.947
_refine_ls_R_factor_all 0.0577
_refine_ls_R_factor_gt 0.0386
_refine_ls_shift/su_max 0.049
_refine_ls_shift/su_mean 0.002
_refine_ls_structure_factor_coef Fsqd
_refine_ls_weighting_details 'calc w=1/[\s^2^(Fo^2^)+(0.0584P)^2^+0.0000P] where P=(Fo^2^+2Fc^2^)/3'
_refine_ls_weighting_scheme calc
_refine_ls_wR_factor_gt 0.0937
_refine_ls_wR_factor_ref 0.0991
_reflns_number_gt 5267
_reflns_number_total 7268
_reflns_threshold_expression >2sigma(I)
_cod_data_source_file ic010098y_1.cif
_cod_data_source_block '[Mo3CuS4Cl4(dmpe)3]PF6'
_cod_depositor_comments
;
The following automatic conversions were performed:

'_symmetry_cell_setting' value 'Monoclinic' changed to 'monoclinic'
according to the built-in table from CIF Core dictionary named
'cif_core.dic' version 2.4.1 from 2010-06-29.

Automatic conversion script
Id: cif_fix_values 1646 2011-03-28 12:23:43Z adriana 
;
_cod_database_code 4320553

loop_
_symmetry_equiv_pos_as_xyz
'x, y, z'
'-x+1/2, y+1/2, -z+1/2'
'-x, -y, -z'
'x-1/2, -y-1/2, z-1/2'

loop_
_atom_site_label
_atom_site_type_symbol
_atom_site_fract_x
_atom_site_fract_y
_atom_site_fract_z
_atom_site_U_iso_or_equiv
_atom_site_adp_type
_atom_site_occupancy
_atom_site_symmetry_multiplicity
_atom_site_calc_flag
_atom_site_refinement_flags
_atom_site_disorder_assembly
_atom_site_disorder_group
Mo1 Mo 0.62561(3) 0.26534(3) 0.07011(2) 0.02593(12) Uani 1 1 d . . .
Mo2 Mo 0.83547(4) 0.26673(3) 0.02986(2) 0.02827(13) Uani 1 1 d . . .
Mo3 Mo 0.78971(4) 0.27134(3) 0.15707(2) 0.02588(12) Uani 1 1 d . . .
Cu1 Cu 0.75364(6) 0.12095(4) 0.08923(3) 0.03876(19) Uani 1 1 d . . .
S1 S 0.74794(11) 0.37805(8) 0.08328(6) 0.0320(3) Uani 1 1 d . . .
S2 S 0.70325(11) 0.17634(9) -0.00581(6) 0.0339(3) Uani 1 1 d . . .
S3 S 0.63848(11) 0.18289(8) 0.15938(6) 0.0306(3) Uani 1 1 d . . .
S4 S 0.91462(11) 0.18482(8) 0.10938(6) 0.0320(3) Uani 1 1 d . . .
Cl1 Cl 0.54750(12) 0.36026(10) -0.01017(7) 0.0472(4) Uani 1 1 d . . .
Cl2 Cl 0.98530(12) 0.36822(10) 0.02700(7) 0.0479(4) Uani 1 1 d . . .
Cl3 Cl 0.71171(13) 0.37015(10) 0.23300(7) 0.0495(4) Uani 1 1 d . . .
Cl4 Cl 0.75573(15) -0.01661(9) 0.09731(9) 0.0590(5) Uani 1 1 d . . .
P1 P 0.46144(12) 0.17856(10) 0.04485(7) 0.0372(4) Uani 1 1 d . . .
P2 P 0.47734(12) 0.34639(10) 0.12831(7) 0.0368(4) Uani 1 1 d . . .
P3 P 0.95806(12) 0.18218(11) -0.04044(7) 0.0416(4) Uani 1 1 d . . .
P4 P 0.81578(13) 0.34230(11) -0.07692(7) 0.0449(4) Uani 1 1 d . . .
P5 P 0.83480(13) 0.19188(10) 0.25639(7) 0.0411(4) Uani 1 1 d . . .
P6 P 0.95108(13) 0.35516(10) 0.20014(7) 0.0400(4) Uani 1 1 d . . .
C1 C 0.4626(5) 0.0690(3) 0.0684(3) 0.0531(17) Uani 1 1 d . . .
H1A H 0.4807 0.0652 0.1118 0.080 Uiso 1 1 calc R . .
H1B H 0.5141 0.0387 0.0440 0.080 Uiso 1 1 calc R . .
H1C H 0.3936 0.0449 0.0617 0.080 Uiso 1 1 calc R . .
C2 C 0.4264(6) 0.1754(5) -0.0373(3) 0.063(2) Uani 1 1 d . . .
H2A H 0.4239 0.2321 -0.0535 0.095 Uiso 1 1 calc R . .
H2B H 0.3581 0.1492 -0.0421 0.095 Uiso 1 1 calc R . .
H2C H 0.4786 0.1434 -0.0598 0.095 Uiso 1 1 calc R . .
C3 C 0.3456(5) 0.2230(4) 0.0837(3) 0.0510(17) Uani 1 1 d . . .
H3A H 0.2825 0.2085 0.0600 0.061 Uiso 1 1 calc R . .
H3B H 0.3390 0.1980 0.1249 0.061 Uiso 1 1 calc R . .
C4 C 0.3523(5) 0.3182(4) 0.0900(3) 0.0479(16) Uani 1 1 d . . .
H4A H 0.2930 0.3387 0.1146 0.058 Uiso 1 1 calc R . .
H4B H 0.3488 0.3443 0.0491 0.058 Uiso 1 1 calc R . .
C5 C 0.4493(5) 0.3167(5) 0.2091(3) 0.0601(19) Uani 1 1 d . . .
H5A H 0.4449 0.2562 0.2122 0.090 Uiso 1 1 calc R . .
H5B H 0.3831 0.3413 0.2218 0.090 Uiso 1 1 calc R . .
H5C H 0.5051 0.3370 0.2357 0.090 Uiso 1 1 calc R . .
C6 C 0.4846(5) 0.4603(4) 0.1266(3) 0.0603(19) Uani 1 1 d . . .
H6A H 0.4993 0.4789 0.0848 0.090 Uiso 1 1 calc R . .
H6B H 0.5403 0.4791 0.1540 0.090 Uiso 1 1 calc R . .
H6C H 0.4182 0.4837 0.1402 0.090 Uiso 1 1 calc R . .
C7 C 0.9267(6) 0.0720(4) -0.0506(3) 0.0580(18) Uani 1 1 d . . .
H7A H 0.8541 0.0664 -0.0636 0.087 Uiso 1 1 calc R . .
H7B H 0.9369 0.0426 -0.0117 0.087 Uiso 1 1 calc R . .
H7C H 0.9723 0.0480 -0.0818 0.087 Uiso 1 1 calc R . .
C8 C 1.0958(5) 0.1833(5) -0.0166(3) 0.069(2) Uani 1 1 d . . .
H8A H 1.1185 0.2408 -0.0107 0.104 Uiso 1 1 calc R . .
H8B H 1.1384 0.1572 -0.0484 0.104 Uiso 1 1 calc R . .
H8C H 1.1035 0.1526 0.0218 0.104 Uiso 1 1 calc R . .
C9 C 0.9564(6) 0.2246(5) -0.1206(3) 0.063(2) Uani 1 1 d . . .
H9A H 1.0240 0.2128 -0.1404 0.076 Uiso 1 1 calc R . .
H9B H 0.9016 0.1960 -0.1444 0.076 Uiso 1 1 calc R . .
C10 C 0.9365(5) 0.3174(5) -0.1220(3) 0.0592(19) Uani 1 1 d . . .
H10B H 0.9278 0.3360 -0.1649 0.071 Uiso 1 1 calc R . .
H10C H 0.9968 0.3472 -0.1043 0.071 Uiso 1 1 calc R . .
C11 C 0.8029(6) 0.4566(4) -0.0753(3) 0.065(2) Uani 1 1 d . . .
H11A H 0.8553 0.4800 -0.0477 0.097 Uiso 1 1 calc R . .
H11B H 0.7334 0.4716 -0.0608 0.097 Uiso 1 1 calc R . .
H11C H 0.8134 0.4788 -0.1167 0.097 Uiso 1 1 calc R . .
C12 C 0.7139(6) 0.3048(5) -0.1303(3) 0.065(2) Uani 1 1 d . . .
H12A H 0.7168 0.2441 -0.1328 0.098 Uiso 1 1 calc R . .
H12B H 0.7257 0.3285 -0.1711 0.098 Uiso 1 1 calc R . .
H12C H 0.6454 0.3218 -0.1154 0.098 Uiso 1 1 calc R . .
C13 C 0.8620(7) 0.0798(4) 0.2481(3) 0.070(2) Uani 1 1 d . . .
H13A H 0.9147 0.0715 0.2163 0.106 Uiso 1 1 calc R . .
H13B H 0.7980 0.0507 0.2365 0.106 Uiso 1 1 calc R . .
H13C H 0.8877 0.0577 0.2871 0.106 Uiso 1 1 calc R . .
C14 C 0.7352(6) 0.1945(5) 0.3175(3) 0.072(2) Uani 1 1 d . . .
H14A H 0.7152 0.2522 0.3256 0.109 Uiso 1 1 calc R . .
H14B H 0.7637 0.1699 0.3549 0.109 Uiso 1 1 calc R . .
H14C H 0.6740 0.1630 0.3044 0.109 Uiso 1 1 calc R . .
C15 C 0.9541(5) 0.2358(4) 0.2926(3) 0.0529(17) Uani 1 1 d . . .
H15A H 0.9541 0.2227 0.3369 0.063 Uiso 1 1 calc R . .
H15B H 1.0164 0.2099 0.2741 0.063 Uiso 1 1 calc R . .
C16 C 0.9595(5) 0.3310(4) 0.2839(3) 0.0561(18) Uani 1 1 d . . .
H16A H 1.0257 0.3525 0.3008 0.067 Uiso 1 1 calc R . .
H16B H 0.9013 0.3579 0.3059 0.067 Uiso 1 1 calc R . .
C17 C 0.9482(6) 0.4694(4) 0.1947(4) 0.070(2) Uani 1 1 d . . .
H17A H 0.8799 0.4897 0.2076 0.105 Uiso 1 1 calc R . .
H17B H 0.9611 0.4862 0.1523 0.105 Uiso 1 1 calc R . .
H17C H 1.0021 0.4929 0.2213 0.105 Uiso 1 1 calc R . .
C18 C 1.0837(5) 0.3261(4) 0.1742(3) 0.0560(18) Uani 1 1 d . . .
H18A H 1.0916 0.2657 0.1761 0.084 Uiso 1 1 calc R . .
H18B H 1.1354 0.3523 0.2008 0.084 Uiso 1 1 calc R . .
H18C H 1.0939 0.3450 0.1320 0.084 Uiso 1 1 calc R . .
P10 P 0.23069(16) 0.02736(12) 0.20730(8) 0.0540(5) Uani 1 1 d . . .
F1 F 0.2894(8) -0.0496(5) 0.1850(3) 0.209(4) Uani 1 1 d . . .
F2 F 0.1646(7) 0.1002(5) 0.2303(3) 0.196(4) Uani 1 1 d . . .
F3 F 0.3301(6) 0.0800(5) 0.2170(3) 0.173(4) Uani 1 1 d . . .
F4 F 0.1264(5) -0.0234(4) 0.1978(2) 0.139(3) Uani 1 1 d . . .
F5 F 0.2426(5) -0.0057(4) 0.2764(2) 0.1114(19) Uani 1 1 d . . .
F6 F 0.2234(5) 0.0577(3) 0.1384(2) 0.1077(19) Uani 1 1 d . . .

loop_
_atom_site_aniso_label
_atom_site_aniso_U_11
_atom_site_aniso_U_22
_atom_site_aniso_U_33
_atom_site_aniso_U_23
_atom_site_aniso_U_13
_atom_site_aniso_U_12
Mo1 0.0199(2) 0.0261(2) 0.0318(2) 0.00099(19) -0.00434(18) -0.00052(19)
Mo2 0.0238(3) 0.0323(3) 0.0287(2) 0.0013(2) -0.00148(19) -0.0033(2)
Mo3 0.0248(3) 0.0248(2) 0.0280(2) -0.00269(19) -0.00673(18) 0.00086(19)
Cu1 0.0411(4) 0.0286(4) 0.0465(4) -0.0027(3) -0.0025(3) -0.0005(3)
S1 0.0269(7) 0.0289(7) 0.0403(8) 0.0007(6) -0.0067(6) -0.0015(6)
S2 0.0293(8) 0.0401(8) 0.0323(7) -0.0072(6) -0.0028(6) -0.0049(6)
S3 0.0284(8) 0.0311(7) 0.0323(7) 0.0027(6) -0.0017(6) -0.0014(6)
S4 0.0266(8) 0.0335(7) 0.0359(7) -0.0025(6) -0.0037(6) 0.0051(6)
Cl1 0.0385(9) 0.0539(9) 0.0491(9) 0.0187(7) -0.0111(7) 0.0012(7)
Cl2 0.0359(9) 0.0557(9) 0.0521(9) 0.0045(7) -0.0048(7) -0.0186(7)
Cl3 0.0452(10) 0.0509(9) 0.0524(9) -0.0235(7) -0.0045(7) 0.0090(7)
Cl4 0.0648(12) 0.0236(7) 0.0886(13) -0.0073(8) -0.0035(9) -0.0002(7)
P1 0.0274(8) 0.0428(9) 0.0413(8) -0.0031(7) -0.0034(6) -0.0092(7)
P2 0.0269(8) 0.0396(8) 0.0440(9) -0.0020(7) -0.0028(6) 0.0059(7)
P3 0.0309(9) 0.0580(10) 0.0360(8) -0.0100(7) 0.0025(7) 0.0002(8)
P4 0.0376(10) 0.0588(10) 0.0382(9) 0.0144(8) -0.0045(7) -0.0117(8)
P5 0.0394(10) 0.0512(9) 0.0326(8) 0.0053(7) -0.0075(7) 0.0020(8)
P6 0.0332(9) 0.0423(9) 0.0446(9) -0.0074(7) -0.0112(7) -0.0052(7)
C1 0.056(5) 0.040(4) 0.063(4) -0.007(3) -0.001(3) -0.016(3)
C2 0.057(5) 0.083(5) 0.049(4) -0.001(4) -0.022(3) -0.025(4)
C3 0.023(3) 0.063(4) 0.067(4) -0.007(3) 0.000(3) -0.009(3)
C4 0.020(3) 0.056(4) 0.067(4) 0.000(3) -0.002(3) 0.006(3)
C5 0.047(4) 0.091(5) 0.042(4) 0.000(4) 0.010(3) 0.013(4)
C6 0.049(4) 0.044(4) 0.087(5) -0.012(4) -0.003(4) 0.006(3)
C7 0.054(5) 0.059(4) 0.062(4) -0.014(3) 0.012(4) 0.007(3)
C8 0.034(4) 0.096(6) 0.077(5) -0.026(4) 0.010(4) 0.002(4)
C9 0.063(5) 0.088(6) 0.040(4) -0.005(4) 0.015(3) -0.004(4)
C10 0.052(4) 0.091(6) 0.035(4) 0.012(4) 0.004(3) -0.015(4)
C11 0.063(5) 0.065(5) 0.066(5) 0.033(4) -0.014(4) -0.005(4)
C12 0.060(5) 0.093(6) 0.043(4) 0.015(4) -0.016(3) -0.018(4)
C13 0.097(6) 0.044(4) 0.070(5) 0.023(4) -0.028(4) 0.008(4)
C14 0.058(5) 0.118(6) 0.041(4) 0.010(4) 0.006(3) -0.003(5)
C15 0.043(4) 0.074(5) 0.041(4) 0.006(3) -0.015(3) -0.002(3)
C16 0.043(4) 0.081(5) 0.044(4) -0.016(3) -0.014(3) -0.009(4)
C17 0.066(5) 0.036(4) 0.107(6) -0.009(4) -0.016(4) -0.010(3)
C18 0.035(4) 0.078(5) 0.055(4) 0.002(4) -0.010(3) -0.006(4)
P10 0.0592(12) 0.0614(11) 0.0416(10) 0.0010(8) 0.0001(8) -0.0094(10)
F1 0.315(12) 0.178(7) 0.135(6) -0.035(5) -0.007(6) 0.154(8)
F2 0.222(9) 0.200(7) 0.165(6) -0.077(6) -0.063(6) 0.119(7)
F3 0.151(6) 0.265(8) 0.101(4) 0.059(5) -0.051(4) -0.144(6)
F4 0.136(6) 0.199(6) 0.083(4) 0.040(4) -0.015(3) -0.101(5)
F5 0.128(5) 0.151(5) 0.055(3) 0.031(3) -0.017(3) -0.028(4)
F6 0.131(5) 0.135(4) 0.058(3) 0.028(3) -0.022(3) -0.069(4)

loop_
_atom_type_symbol
_atom_type_description
_atom_type_scat_dispersion_real
_atom_type_scat_dispersion_imag
_atom_type_scat_source
C C 0.0033 0.0016 'International Tables Vol C Tables 4.2.6.8 and 6.1.1.4'
H H 0.0000 0.0000 'International Tables Vol C Tables 4.2.6.8 and 6.1.1.4'
F F 0.0171 0.0103 'International Tables Vol C Tables 4.2.6.8 and 6.1.1.4'
P P 0.1023 0.0942 'International Tables Vol C Tables 4.2.6.8 and 6.1.1.4'
S S 0.1246 0.1234 'International Tables Vol C Tables 4.2.6.8 and 6.1.1.4'
Cl Cl 0.1484 0.1585 'International Tables Vol C Tables 4.2.6.8 and 6.1.1.4'
Cu Cu 0.3201 1.2651 'International Tables Vol C Tables 4.2.6.8 and 6.1.1.4'
Mo Mo -1.6832 0.6857 'International Tables Vol C Tables 4.2.6.8 and 6.1.1.4'

loop_
_geom_angle_atom_site_label_1
_geom_angle_atom_site_label_2
_geom_angle_atom_site_label_3
_geom_angle
_geom_angle_site_symmetry_1
_geom_angle_site_symmetry_3
_geom_angle_publ_flag
S3 Mo1 S2 101.75(5) . . ?
S3 Mo1 S1 106.19(5) . . ?
S2 Mo1 S1 105.02(5) . . ?
S3 Mo1 Cl1 159.56(5) . . ?
S2 Mo1 Cl1 92.74(5) . . ?
S1 Mo1 Cl1 83.47(5) . . ?
S3 Mo1 P1 85.91(5) . . ?
S2 Mo1 P1 82.53(5) . . ?
S1 Mo1 P1 163.70(5) . . ?
Cl1 Mo1 P1 81.73(5) . . ?
S3 Mo1 P2 86.07(5) . . ?
S2 Mo1 P2 157.85(5) . . ?
S1 Mo1 P2 92.34(5) . . ?
Cl1 Mo1 P2 75.40(5) . . ?
P1 Mo1 P2 77.35(5) . . ?
S3 Mo1 Mo2 101.17(4) . . ?
S2 Mo1 Mo2 52.94(4) . . ?
S1 Mo1 Mo2 54.05(4) . . ?
Cl1 Mo1 Mo2 99.06(4) . . ?
P1 Mo1 Mo2 135.46(4) . . ?
P2 Mo1 Mo2 146.38(4) . . ?
S3 Mo1 Mo3 54.29(4) . . ?
S2 Mo1 Mo3 99.92(4) . . ?
S1 Mo1 Mo3 54.01(3) . . ?
Cl1 Mo1 Mo3 137.41(4) . . ?
P1 Mo1 Mo3 139.96(4) . . ?
P2 Mo1 Mo3 101.42(4) . . ?
Mo2 Mo1 Mo3 60.040(16) . . ?
S3 Mo1 Cu1 52.19(4) . . ?
S2 Mo1 Cu1 51.81(4) . . ?
S1 Mo1 Cu1 102.59(4) . . ?
Cl1 Mo1 Cu1 144.51(4) . . ?
P1 Mo1 Cu1 93.44(4) . . ?
P2 Mo1 Cu1 138.02(4) . . ?
Mo2 Mo1 Cu1 60.53(2) . . ?
Mo3 Mo1 Cu1 60.413(19) . . ?
S2 Mo2 S4 101.70(5) . . ?
S2 Mo2 S1 106.30(5) . . ?
S4 Mo2 S1 104.82(5) . . ?
S2 Mo2 Cl2 159.40(5) . . ?
S4 Mo2 Cl2 92.91(5) . . ?
S1 Mo2 Cl2 83.49(5) . . ?
S2 Mo2 P3 85.32(5) . . ?
S4 Mo2 P3 83.20(5) . . ?
S1 Mo2 P3 163.81(5) . . ?
Cl2 Mo2 P3 82.05(5) . . ?
S2 Mo2 P4 85.71(5) . . ?
S4 Mo2 P4 158.39(5) . . ?
S1 Mo2 P4 92.25(5) . . ?
Cl2 Mo2 P4 75.68(5) . . ?
P3 Mo2 P4 77.15(6) . . ?
S2 Mo2 Mo1 54.20(4) . . ?
S4 Mo2 Mo1 100.01(4) . . ?
S1 Mo2 Mo1 54.11(4) . . ?
Cl2 Mo2 Mo1 137.50(4) . . ?
P3 Mo2 Mo1 139.36(4) . . ?
P4 Mo2 Mo1 100.74(4) . . ?
S2 Mo2 Mo3 100.86(4) . . ?
S4 Mo2 Mo3 52.88(3) . . ?
S1 Mo2 Mo3 54.00(3) . . ?
Cl2 Mo2 Mo3 99.53(4) . . ?
P3 Mo2 Mo3 136.07(4) . . ?
P4 Mo2 Mo3 146.19(4) . . ?
Mo1 Mo2 Mo3 59.992(16) . . ?
S2 Mo2 Cu1 52.03(4) . . ?
S4 Mo2 Cu1 51.88(4) . . ?
S1 Mo2 Cu1 102.58(4) . . ?
Cl2 Mo2 Cu1 144.77(4) . . ?
P3 Mo2 Cu1 93.44(4) . . ?
P4 Mo2 Cu1 137.53(4) . . ?
Mo1 Mo2 Cu1 60.464(19) . . ?
Mo3 Mo2 Cu1 60.375(19) . . ?
S4 Mo3 S3 102.01(5) . . ?
S4 Mo3 S1 106.05(5) . . ?
S3 Mo3 S1 104.82(5) . . ?
S4 Mo3 Cl3 159.35(5) . . ?
S3 Mo3 Cl3 92.22(5) . . ?
S1 Mo3 Cl3 84.26(5) . . ?
S4 Mo3 P5 85.72(5) . . ?
S3 Mo3 P5 82.53(5) . . ?
S1 Mo3 P5 164.10(5) . . ?
Cl3 Mo3 P5 81.35(5) . . ?
S4 Mo3 P6 85.71(5) . . ?
S3 Mo3 P6 157.78(5) . . ?
S1 Mo3 P6 92.71(5) . . ?
Cl3 Mo3 P6 75.81(5) . . ?
P5 Mo3 P6 77.26(5) . . ?
S4 Mo3 Mo1 100.94(4) . . ?
S3 Mo3 Mo1 52.77(3) . . ?
S1 Mo3 Mo1 54.11(3) . . ?
Cl3 Mo3 Mo1 99.57(4) . . ?
P5 Mo3 Mo1 135.28(4) . . ?
P6 Mo3 Mo1 146.79(4) . . ?
S4 Mo3 Mo2 54.12(4) . . ?
S3 Mo3 Mo2 99.93(4) . . ?
S1 Mo3 Mo2 54.04(4) . . ?
Cl3 Mo3 Mo2 138.24(4) . . ?
P5 Mo3 Mo2 139.57(4) . . ?
P6 Mo3 Mo2 101.41(4) . . ?
Mo1 Mo3 Mo2 59.967(16) . . ?
S4 Mo3 Cu1 52.19(4) . . ?
S3 Mo3 Cu1 51.92(4) . . ?
S1 Mo3 Cu1 102.75(4) . . ?
Cl3 Mo3 Cu1 144.14(5) . . ?
P5 Mo3 Cu1 92.90(4) . . ?
P6 Mo3 Cu1 137.60(4) . . ?
Mo1 Mo3 Cu1 60.512(19) . . ?
Mo2 Mo3 Cu1 60.540(19) . . ?
Cl4 Cu1 S2 116.88(7) . . ?
Cl4 Cu1 S4 114.25(7) . . ?
S2 Cu1 S4 103.95(5) . . ?
Cl4 Cu1 S3 112.26(7) . . ?
S2 Cu1 S3 103.91(5) . . ?
S4 Cu1 S3 104.27(5) . . ?
Cl4 Cu1 Mo3 142.82(6) . . ?
S2 Cu1 Mo3 100.30(4) . . ?
S4 Cu1 Mo3 52.69(4) . . ?
S3 Cu1 Mo3 53.77(4) . . ?
Cl4 Cu1 Mo1 145.45(6) . . ?
S2 Cu1 Mo1 53.69(4) . . ?
S4 Cu1 Mo1 100.15(4) . . ?
S3 Cu1 Mo1 52.55(4) . . ?
Mo3 Cu1 Mo1 59.075(18) . . ?
Cl4 Cu1 Mo2 147.54(6) . . ?
S2 Cu1 Mo2 52.68(4) . . ?
S4 Cu1 Mo2 53.58(4) . . ?
S3 Cu1 Mo2 100.19(4) . . ?
Mo3 Cu1 Mo2 59.085(18) . . ?
Mo1 Cu1 Mo2 59.006(19) . . ?
Mo3 S1 Mo2 71.95(4) . . ?
Mo3 S1 Mo1 71.88(4) . . ?
Mo2 S1 Mo1 71.84(4) . . ?
Cu1 S2 Mo2 75.29(4) . . ?
Cu1 S2 Mo1 74.50(4) . . ?
Mo2 S2 Mo1 72.86(4) . . ?
Cu1 S3 Mo1 75.27(4) . . ?
Cu1 S3 Mo3 74.31(4) . . ?
Mo1 S3 Mo3 72.94(4) . . ?
Cu1 S4 Mo3 75.12(5) . . ?
Cu1 S4 Mo2 74.55(4) . . ?
Mo3 S4 Mo2 73.00(4) . . ?
C1 P1 C2 104.3(3) . . ?
C1 P1 C3 104.5(3) . . ?
C2 P1 C3 105.0(3) . . ?
C1 P1 Mo1 116.9(2) . . ?
C2 P1 Mo1 114.8(2) . . ?
C3 P1 Mo1 110.3(2) . . ?
C6 P2 C5 106.6(3) . . ?
C6 P2 C4 106.2(3) . . ?
C5 P2 C4 101.2(3) . . ?
C6 P2 Mo1 116.6(2) . . ?
C5 P2 Mo1 118.0(2) . . ?
C4 P2 Mo1 106.6(2) . . ?
C7 P3 C8 104.7(3) . . ?
C7 P3 C9 103.7(3) . . ?
C8 P3 C9 105.6(3) . . ?
C7 P3 Mo2 116.6(2) . . ?
C8 P3 Mo2 114.3(2) . . ?
C9 P3 Mo2 110.8(2) . . ?
C11 P4 C12 105.9(3) . . ?
C11 P4 C10 107.2(3) . . ?
C12 P4 C10 100.6(3) . . ?
C11 P4 Mo2 116.8(2) . . ?
C12 P4 Mo2 118.1(2) . . ?
C10 P4 Mo2 106.6(2) . . ?
C13 P5 C14 103.0(4) . . ?
C13 P5 C15 104.9(3) . . ?
C14 P5 C15 104.8(3) . . ?
C13 P5 Mo3 116.4(2) . . ?
C14 P5 Mo3 116.0(3) . . ?
C15 P5 Mo3 110.6(2) . . ?
C17 P6 C18 104.5(3) . . ?
C17 P6 C16 105.8(3) . . ?
C18 P6 C16 101.1(3) . . ?
C17 P6 Mo3 118.1(3) . . ?
C18 P6 Mo3 118.8(2) . . ?
C16 P6 Mo3 106.6(2) . . ?
C4 C3 P1 112.4(4) . . ?
C3 C4 P2 109.3(4) . . ?
C10 C9 P3 112.3(4) . . ?
C9 C10 P4 109.7(5) . . ?
C16 C15 P5 111.2(4) . . ?
C15 C16 P6 108.9(4) . . ?
F1 P10 F2 175.6(6) . . ?
F1 P10 F3 94.6(6) . . ?
F2 P10 F3 89.6(5) . . ?
F1 P10 F4 87.6(5) . . ?
F2 P10 F4 88.2(5) . . ?
F3 P10 F4 177.8(5) . . ?
F1 P10 F6 88.6(4) . . ?
F2 P10 F6 92.5(4) . . ?
F3 P10 F6 90.6(3) . . ?
F4 P10 F6 89.1(3) . . ?
F1 P10 F5 89.0(4) . . ?
F2 P10 F5 89.9(4) . . ?
F3 P10 F5 88.6(3) . . ?
F4 P10 F5 91.8(3) . . ?
F6 P10 F5 177.4(4) . . ?

loop_
_geom_bond_atom_site_label_1
_geom_bond_atom_site_label_2
_geom_bond_distance
_geom_bond_site_symmetry_2
_geom_bond_publ_flag
Mo1 S3 2.3172(13) . ?
Mo1 S2 2.3609(14) . ?
Mo1 S1 2.3714(14) . ?
Mo1 Cl1 2.4829(14) . ?
Mo1 P1 2.5394(15) . ?
Mo1 P2 2.5851(15) . ?
Mo1 Mo2 2.7815(6) . ?
Mo1 Mo3 2.7822(6) . ?
Mo1 Cu1 2.8231(8) . ?
Mo2 S2 2.3227(14) . ?
Mo2 S4 2.3584(14) . ?
Mo2 S1 2.3697(14) . ?
Mo2 Cl2 2.4774(15) . ?
Mo2 P3 2.5366(16) . ?
Mo2 P4 2.5894(15) . ?
Mo2 Mo3 2.7835(6) . ?
Mo2 Cu1 2.8250(8) . ?
Mo3 S4 2.3211(14) . ?
Mo3 S3 2.3632(14) . ?
Mo3 S1 2.3685(14) . ?
Mo3 Cl3 2.4584(14) . ?
Mo3 P5 2.5324(15) . ?
Mo3 P6 2.5950(15) . ?
Mo3 Cu1 2.8204(8) . ?
Cu1 Cl4 2.1798(16) . ?
Cu1 S2 2.3026(15) . ?
Cu1 S4 2.3057(15) . ?
Cu1 S3 2.3061(15) . ?
P1 C1 1.801(6) . ?
P1 C2 1.812(6) . ?
P1 C3 1.820(6) . ?
P2 C6 1.802(6) . ?
P2 C5 1.826(6) . ?
P2 C4 1.830(6) . ?
P3 C7 1.798(6) . ?
P3 C8 1.808(7) . ?
P3 C9 1.841(7) . ?
P4 C11 1.814(7) . ?
P4 C12 1.818(6) . ?
P4 C10 1.845(7) . ?
P5 C13 1.812(6) . ?
P5 C14 1.813(7) . ?
P5 C15 1.828(6) . ?
P6 C17 1.808(6) . ?
P6 C18 1.820(7) . ?
P6 C16 1.835(6) . ?
C3 C4 1.511(8) . ?
C9 C10 1.488(9) . ?
C15 C16 1.516(9) . ?
P10 F1 1.501(6) . ?
P10 F2 1.503(7) . ?
P10 F3 1.518(5) . ?
P10 F4 1.552(5) . ?
P10 F6 1.554(4) . ?
P10 F5 1.575(5) . ?
